data_2100579
loop_
_publ_author_name
'Tremayne, Maryjane'
'Kariuki, Benson M.'
'Chong, Samantha Y.'
'Seaton, Colin C.'

_publ_section_title
;
Molecular versus crystal symmetry in tri-substituted triazine, benzene
and isocyanurate derivatives
;
_journal_coeditor_code BM5031
_journal_issue 2
_journal_name_full 'Acta Crystallographica, Section B'
_journal_page_first 864
_journal_page_last 874
_journal_paper_doi 10.1107/S0108768106020921
_journal_volume 62
_journal_year 2006
_chemical_formula_moiety 'C15 H18 O6'
_chemical_formula_sum 'C15 H18 O6'
_chemical_formula_weight 294.29
_chemical_name_common triethyl-1,3,5-benzenetricarboxylate
_chemical_name_systematic
;
triethyl-1,3,5-benzenetricarboxylate
;
_space_group_crystal_system hexagonal
_space_group_IT_number 169
_space_group_name_Hall 'P 61'
_space_group_name_H-M_alt 'P 61'
_symmetry_cell_setting hexagonal
_symmetry_space_group_name_H-M P61
_cell_angle_alpha 90.0
_cell_angle_beta 90.0
_cell_angle_gamma 120.0
_cell_formula_units_Z 6
_cell_length_a 11.35880(10)
_cell_length_b 11.35880(10)
_cell_length_c 20.2725(3)
_cell_measurement_temperature 293
_cell_volume 2265.18(4)
_computing_structure_refinement 'GSAS (Larson et al. 1994)'
_computing_structure_solution 'POSSUM (Tremayne, Seaton 2002)'
_diffrn_ambient_temperature 293
_diffrn_measurement_device_type 'Bruker AXS D5000'
_diffrn_radiation_monochromator Ge
_diffrn_radiation_type 'Cu K\a~1~'
_diffrn_radiation_wavelength 1.54056
_exptl_absorpt_coefficient_mu 0.843
_exptl_crystal_colour white
_exptl_crystal_density_diffrn 1.29450(10)
_exptl_crystal_description powder
_exptl_crystal_F_000 936.0
_refine_ls_goodness_of_fit_all 5.36
_refine_ls_hydrogen_treatment constr
_refine_ls_number_parameters 143
_refine_ls_number_restraints 110
_refine_ls_shift/su_max 0.0
_cod_data_source_file bm5031.cif
_cod_depositor_comments
;
The following automatic conversions were performed:
'_symmetry_cell_setting' value 'Hexagonal' changed to 'hexagonal'
according to '/home/saulius/struct/CIF-dictionaries/cif_core.dic'
dictionary named 'cif_core.dic' version 2.4.1 from
2010-06-29.

'_geom_bond_publ_flag' value 'N' changed to 'n' according to
'/home/saulius/struct/CIF-dictionaries/cif_core.dic' dictionary named
'cif_core.dic' version 2.4.1 from 2010-06-29 (51
time).

'_geom_angle_publ_flag' value 'N' changed to 'n' according to
'/home/saulius/struct/CIF-dictionaries/cif_core.dic' dictionary named
'cif_core.dic' version 2.4.1 from 2010-06-29 (66 times).

Automatic conversion script
Id: cif_fix_enum 1527 2010-12-29 10:47:43Z saulius 
;
_cod_database_code 2100579

loop_
_symmetry_equiv_pos_site_id
_symmetry_equiv_pos_as_xyz
1 +x,+y,+z
2 x-y,+x,+z+1/6
3 -y,x-y,+z+1/3
4 -x,-y,+z+1/2
5 y-x,-x,+z+2/3
6 +y,y-x,+z+5/6

loop_
_atom_site_label
_atom_site_fract_x
_atom_site_fract_y
_atom_site_fract_z
_atom_site_U_iso_or_equiv
_atom_site_occupancy
C1 0.2051(13) 0.1980(17) 0.454(2) 0.018(3) 1
C2 0.1015(12) 0.0610(16) 0.4563(19) 0.018(3) 1
C3 0.1463(13) -0.0345(17) 0.457(2) 0.018(3) 1
C4 0.2860(13) 0.0038(14) 0.456(2) 0.018(3) 1
C5 0.3881(15) 0.1418(14) 0.454(2) 0.018(3) 1
C6 0.3450(14) 0.2389(15) 0.4522(16) 0.018(3) 1
C7 0.4481(14) 0.3864(14) 0.4613(17) 0.046(5) 1
O8 0.5761(14) 0.4116(14) 0.4569(17) 0.043(3) 1
C9 0.6891(17) 0.5510(16) 0.4597(17) 0.063(4) 1
C10 0.8191(19) 0.5629(18) 0.4847(14) 0.063(4) 1
O11 0.4170(16) 0.4748(13) 0.4522(15) 0.040(3) 1
C12 0.3379(14) -0.0952(13) 0.4608(19) 0.046(5) 1
O13 0.2348(12) -0.2254(13) 0.4615(13) 0.043(3) 1
C14 0.2644(14) -0.3368(15) 0.459(2) 0.063(4) 1
C15 0.1344(15) -0.4718(17) 0.4601(16) 0.063(4) 1
C16 -0.0467(13) 0.0126(14) 0.4474(19) 0.046(5) 1
O17 -0.0645(14) 0.1218(15) 0.4491(17) 0.043(3) 1
C18 -0.2092(16) 0.0761(18) 0.452(2) 0.063(4) 1
C19 -0.220(2) 0.1990(18) 0.4345(16) 0.063(4) 1
O20 0.4606(14) -0.0556(16) 0.4623(16) 0.040(3) 1
O21 -0.1281(12) -0.1064(16) 0.4615(17) 0.040(3) 1
H22 0.172(4) 0.274(3) 0.458(12) 0.05 1
H23 0.062(3) -0.140(4) 0.465(12) 0.05 1
H24 0.497(2) 0.170(5) 0.459(15) 0.05 1
H25 0.666(4) 0.621(4) 0.486(4) 0.05 1
H26 0.711(5) 0.584(5) 0.4080(19) 0.05 1
H27 0.319(6) -0.335(6) 0.414(3) 0.05 1
H28 0.333(6) -0.330(6) 0.499(4) 0.05 1
H29 -0.246(5) 0.049(8) 0.503(3) 0.05 1
H30 -0.271(4) -0.012(4) 0.420(4) 0.05 1
H31 -0.305(10) 0.200(13) 0.460(5) 0.05 1
H32 -0.125(6) 0.292(4) 0.448(7) 0.05 1
H33 -0.232(11) 0.198(14) 0.3805(17) 0.05 1
H34 0.148(6) -0.559(4) 0.449(8) 0.05 1
H35 0.095(11) -0.487(7) 0.511(2) 0.05 1
H36 0.051(7) -0.484(7) 0.428(5) 0.05 1
H37 0.907(4) 0.652(10) 0.463(5) 0.05 1
H38 0.822(5) 0.573(14) 0.5388(17) 0.05 1
H39 0.832(7) 0.478(8) 0.468(6) 0.05 1

loop_
_atom_type_symbol
_atom_type_description
_atom_type_scat_dispersion_real
_atom_type_scat_dispersion_imag
_atom_type_scat_source
C C 0.0033 0.0016 'International Tables Vol C Tables 4.2.6.8 and 6.1.1.4'
O O 0.0106 0.0060 'International Tables Vol C Tables 4.2.6.8 and 6.1.1.4'
N N 0.0061 0.0033 'International Tables Vol C Tables 4.2.6.8 and 6.1.1.4'
H H 0.0000 0.0000 'International Tables Vol C Tables 4.2.6.8 and 6.1.1.4'

loop_
_geom_angle_atom_site_label_1
_geom_angle_atom_site_label_2
_geom_angle_atom_site_label_3
_geom_angle_site_symmetry_1
_geom_angle_site_symmetry_3
_geom_angle
_geom_angle_publ_flag
C2 C1 C6 1_555 1_555 123.0(13) n
C2 C1 H22 1_555 1_555 116.(2) n
C6 C1 H22 1_555 1_555 121.(2) n
C1 C2 C3 1_555 1_555 115.3(12) n
C1 C2 C16 1_555 1_555 124.5(13) n
C3 C2 C16 1_555 1_555 119.4(12) n
C2 C3 C4 1_555 1_555 122.8(13) n
C2 C3 H23 1_555 1_555 113.(3) n
C4 C3 H23 1_555 1_555 124.(2) n
C3 C4 C5 1_555 1_555 120.9(13) n
C3 C4 C12 1_555 1_555 124.3(13) n
C5 C4 C12 1_555 1_555 114.8(11) n
C4 C5 C6 1_555 1_555 117.1(12) n
C4 C5 H24 1_555 1_555 120.(3) n
C6 C5 H24 1_555 1_555 123.(3) n
C1 C6 C5 1_555 1_555 120.9(13) n
C1 C6 C7 1_555 1_555 119.0(12) n
C5 C6 C7 1_555 1_555 119.2(11) n
C6 C7 O8 1_555 1_555 112.9(12) n
C6 C7 O11 1_555 1_555 120.7(14) n
O8 C7 O11 1_555 1_555 122.6(15) n
C7 O8 C9 1_555 1_555 120.2(14) n
O8 C9 C10 1_555 1_555 113.8(16) n
O8 C9 H25 1_555 1_555 114.(2) n
O8 C9 H26 1_555 1_555 105.(3) n
C10 C9 H25 1_555 1_555 110.(3) n
C10 C9 H26 1_555 1_555 104.(3) n
H25 C9 H26 1_555 1_555 109.(3) n
C9 C10 H37 1_555 1_555 110.(3) n
C9 C10 H38 1_555 1_555 109(5) n
C9 C10 H39 1_555 1_555 112.(3) n
H37 C10 H38 1_555 1_555 110(9) n
H37 C10 H39 1_555 1_555 103(7) n
H38 C10 H39 1_555 1_555 113(9) n
C4 C12 O13 1_555 1_555 111.6(12) n
C4 C12 O20 1_555 1_555 121.3(14) n
O13 C12 O20 1_555 1_555 127.1(14) n
C12 O13 C14 1_555 1_555 119.8(12) n
O13 C14 C15 1_555 1_555 110.3(12) n
O13 C14 H27 1_555 1_555 113.(3) n
O13 C14 H28 1_555 1_555 112.(3) n
C15 C14 H27 1_555 1_555 107.(3) n
C15 C14 H28 1_555 1_555 111.(3) n
H27 C14 H28 1_555 1_555 104(6) n
C14 C15 H34 1_555 1_555 114.(3) n
C14 C15 H35 1_555 1_555 107(4) n
C14 C15 H36 1_555 1_555 118.(3) n
H34 C15 H35 1_555 1_555 106(10) n
H34 C15 H36 1_555 1_555 105(8) n
H35 C15 H36 1_555 1_555 106(9) n
C2 C16 O17 1_555 1_555 108.5(12) n
C2 C16 O21 1_555 1_555 117.6(13) n
O17 C16 O21 1_555 1_555 128.8(16) n
C16 O17 C18 1_555 1_555 109.5(12) n
O17 C18 C19 1_555 1_555 105.1(13) n
O17 C18 H29 1_555 1_555 110.(3) n
O17 C18 H30 1_555 1_555 113.(2) n
C19 C18 H29 1_555 1_555 107.(3) n
C19 C18 H30 1_555 1_555 113.(3) n
H29 C18 H30 1_555 1_555 108.(3) n
C18 C19 H31 1_555 1_555 113(4) n
C18 C19 H32 1_555 1_555 110.(3) n
C18 C19 H33 1_555 1_555 107(5) n
H31 C19 H32 1_555 1_555 109(8) n
H31 C19 H33 1_555 1_555 111(10) n
H32 C19 H33 1_555 1_555 108(10) n

loop_
_geom_bond_atom_site_label_1
_geom_bond_atom_site_label_2
_geom_bond_site_symmetry_2
_geom_bond_distance
_geom_bond_publ_flag
C1 C2 1_555 1.41(2) n
C1 C6 1_555 1.42(3) n
C1 H22 1_555 1.10(6) n
C2 C3 1_555 1.41(2) n
C2 C16 1_555 1.50(2) n
C3 C4 1_555 1.42(2) n
C3 H23 1_555 1.11(7) n
C4 C5 1_555 1.41(2) n
C4 C12 1_555 1.51(2) n
C5 C6 1_555 1.41(2) n
C5 H24 1_555 1.12(8) n
C6 C7 1_555 1.50(2) n
C7 O8 1_555 1.34(3) n
C7 O11 1_555 1.23(2) n
O8 C9 1_555 1.46(2) n
C9 C10 1_555 1.50(3) n
C9 H25 1_555 1.09(6) n
C9 H26 1_555 1.10(5) n
C10 H37 1_555 1.10(10) n
C10 H38 1_555 1.10(5) n
C10 H39 1_555 1.10(9) n
C12 O13 1_555 1.352(19) n
C12 O20 1_555 1.23(2) n
O13 C14 1_555 1.46(2) n
C14 C15 1_555 1.51(2) n
C14 H27 1_555 1.10(8) n
C14 H28 1_555 1.10(9) n
C15 H34 1_555 1.10(6) n
C15 H35 1_555 1.10(6) n
C15 H36 1_555 1.10(9) n
C16 O17 1_555 1.35(2) n
C16 O21 1_555 1.23(2) n
O17 C18 1_555 1.46(3) n
C18 C19 1_555 1.50(3) n
C18 H29 1_555 1.10(7) n
C18 H30 1_555 1.10(6) n
C19 H31 1_555 1.10(13) n
C19 H32 1_555 1.10(7) n
C19 H33 1_555 1.10(5) n
H25 H26 1_555 1.78(9) n
H27 H28 1_555 1.73(10) n
H29 H30 1_555 1.79(10) n
H31 H32 1_555 1.79(15) n
H31 H33 1_555 1.82(13) n
H32 H33 1_555 1.79(15) n
H34 H35 1_555 1.76(15) n
H34 H36 1_555 1.75(12) n
H35 H36 1_555 1.76(12) n
H37 H38 1_555 1.80(12) n
H37 H39 1_555 1.72(13) n
H38 H39 1_555 1.84(14) n
